data_7705900
loop_
_publ_author_name
'Das, Krishna Sundar'
'Pal, Baishakhi'
'Saha, Sayan'
'Akhtar, Sohel'
'De, Avik'
'Ray, Partha Pratim'
'Mondal, Raju'

_publ_section_title
;
 Utilization of counter anions for charge transportation in the electrical
 device fabrication of Zn(II) metal-organic frameworks.
;
_journal_issue 46
_journal_name_full 'Dalton transactions (Cambridge, England : 2003)'
_journal_page_first 17005
_journal_page_last 17016
_journal_paper_doi 10.1039/d0dt02589e
_journal_volume 49
_journal_year 2020
_chemical_formula_sum 'C56 H104 N32 O44 S6 Zn6'
_chemical_formula_weight 2514.29
_space_group_crystal_system monoclinic
_space_group_IT_number 14
_space_group_name_Hall '-P 2ybc'
_space_group_name_H-M_alt 'P 1 21/c 1'
_atom_sites_solution_hydrogens mixed
_audit_creation_date 2020-10-21
_audit_creation_method SHELXL-2016/6
_audit_update_record
;
2020-10-28 deposited with the CCDC.	2020-11-02 downloaded from the CCDC.
;
_cell_angle_alpha 90
_cell_angle_beta 114.2720(10)
_cell_angle_gamma 90
_cell_formula_units_Z 2
_cell_length_a 20.8720(5)
_cell_length_b 14.6735(3)
_cell_length_c 17.4832(4)
_cell_measurement_reflns_used 20238
_cell_measurement_temperature 100(2)
_cell_measurement_theta_max 31.713
_cell_measurement_theta_min 2.414
_cell_volume 4881.18(19)
_computing_cell_refinement 'Bruker APEX-2'
_computing_data_collection 'Bruker APEX-2'
_computing_data_reduction 'Bruker SHELXTL'
_computing_molecular_graphics 'Olex2 1.3-dev (Dolomanov et al., 2009)'
_computing_publication_material 'Olex2 1.3-dev (Dolomanov et al., 2009)'
_computing_structure_refinement 'SHELXL-2016/6 (Sheldrick, 2016)'
_computing_structure_solution 'SHELXT 2014/5 (Sheldrick, 2014)'
_diffrn_ambient_temperature 100(2)
_diffrn_detector_area_resol_mean 8
_diffrn_measured_fraction_theta_full 0.996
_diffrn_measured_fraction_theta_max 0.981
_diffrn_measurement_device_type 'Bruker APEX-2 CCD area detector'
_diffrn_measurement_method '/w scans'
_diffrn_radiation_type MoK\a
_diffrn_radiation_wavelength 0.71073
_diffrn_reflns_av_R_equivalents 0.0607
_diffrn_reflns_av_unetI/netI 0.0587
_diffrn_reflns_Laue_measured_fraction_full 0.996
_diffrn_reflns_Laue_measured_fraction_max 0.981
_diffrn_reflns_limit_h_max 31
_diffrn_reflns_limit_h_min -31
_diffrn_reflns_limit_k_max 22
_diffrn_reflns_limit_k_min -21
_diffrn_reflns_limit_l_max 26
_diffrn_reflns_limit_l_min -25
_diffrn_reflns_number 72029
_diffrn_reflns_point_group_measured_fraction_full 0.996
_diffrn_reflns_point_group_measured_fraction_max 0.981
_diffrn_reflns_theta_full 25.242
_diffrn_reflns_theta_max 32.364
_diffrn_reflns_theta_min 2.330
_diffrn_source 'fine-focus sealed tube'
_exptl_absorpt_coefficient_mu 1.685
_exptl_absorpt_correction_T_max 1.000000000
_exptl_absorpt_correction_T_min 0.752411575
_exptl_absorpt_correction_type multi-scan
_exptl_absorpt_process_details 'SADABS v.2.03 (Bruker, 2001), R(int)=0.0894 before correction'
_exptl_crystal_colour Yellow
_exptl_crystal_density_diffrn 1.711
_exptl_crystal_density_meas ?
_exptl_crystal_density_method 'not measured'
_exptl_crystal_description Irregular
_exptl_crystal_F_000 2584
_exptl_crystal_size_max 0.34
_exptl_crystal_size_mid 0.28
_exptl_crystal_size_min 0.26
_refine_diff_density_max 1.619
_refine_diff_density_min -1.160
_refine_diff_density_rms 0.123
_refine_ls_extinction_method none
_refine_ls_goodness_of_fit_ref 1.051
_refine_ls_hydrogen_treatment constr
_refine_ls_matrix_type full
_refine_ls_number_parameters 745
_refine_ls_number_reflns 17164
_refine_ls_number_restraints 121
_refine_ls_restrained_S_all 19.539
_refine_ls_R_factor_all 0.0928
_refine_ls_R_factor_gt 0.0520
_refine_ls_shift/su_max 0.001
_refine_ls_shift/su_mean 0.000
_refine_ls_structure_factor_coef Fsqd
_refine_ls_weighting_details 'w=1/[\s^2^(Fo^2^)+(0.0555P)^2^+11.9281P] where P=(Fo^2^+2Fc^2^)/3'
_refine_ls_weighting_scheme calc
_refine_ls_wR_factor_gt 0.1278
_refine_ls_wR_factor_ref 0.1563
_reflns_Friedel_coverage 0.000
_reflns_number_gt 11892
_reflns_number_total 17164
_reflns_threshold_expression 'I > 2\s(I)'
_cod_data_source_file d0dt02589e2.cif
_cod_data_source_block test_a
_cod_depositor_comments
;
The following automatic conversions were performed:

data item '_exptl_crystal_density_meas' value 'not measured' was
changed to '?' -- the value is perceived as not measured.

Automatic conversion script
Id: cif_fix_values 7556 2019-12-06 15:28:31Z antanas 
;
_cod_original_sg_symbol_H-M 'P 21/c'
_cod_database_code 7705900
_shelx_shelxl_version_number 2016/6
_shelx_space_group_comment
;
The symmetry employed for this shelxl refinement is uniquely defined
by the following loop, which should always be used as a source of
symmetry information in preference to the above space-group names.
They are only intended as comments.
;
_shelx_estimated_absorpt_t_min 0.5616
_shelx_estimated_absorpt_t_max 0.7464
_olex2_refinement_description
;
1. Fixed Uiso
 At 1.2 times of:
  All C(H) groups, {H3WC,H3WD} of O3WT, All C(H,H) groups, All N(H) groups
 At 1.5 times of:
  {H1D,H1E} of O1, {H3WA,H3WB} of O3WS, {H4WE,H4WF} of O4W, {H4WA,H4WB} of
  O4WS, {H2D,H2E} of O2, {H4WC,H4WD} of O4WT, {H1WA,H1WB} of O1WS, {H2WA,H2WB}
  of O2WS, {H1WC,H1WD} of O1W, {H3WE,H3WF} of O3W, {H6WA,H6WB} of O6W, {H5WA,
  H5WB} of O5W, {H3D,H3E} of O3, {H4D,H4E} of O4
2. Restrained distances
 O2WS-H2WA_$1
 0.85 with sigma of 0.005
 H4WF-N2B
 1 with sigma of 0.1
 H2D_$2-O4WT
 1 with sigma of 0.1
 N3C-O3WS \\sim N3C-O3WT
 with sigma of 0.04
 Zn4-N3C \\sim Zn4A-N3C
 with sigma of 0.02
 Zn4-O3WS \\sim Zn4A-O3WT
 with sigma of 0.02
 Zn4-O4WS \\sim Zn4A-O4WT
 with sigma of 0.02
 O3WS-O4WS \\sim O3WT-O4WT
 with sigma of 0.04
 N3C-O4WS \\sim N3C-O4WT
 with sigma of 0.04
 Zn4-H4WA \\sim Zn4-H4WB
 with sigma of 0.02
3. Uiso/Uaniso restraints and constraints
Zn4A \\sim Zn4: within 2A with sigma of 0.001 and sigma for terminal atoms of
0.002 within 2A
O4WT \\sim Zn4A \\sim O3WT: within 2A with sigma of 0.001 and sigma for
terminal atoms of 0.002 within 2A
Uanis(O4WT) \\sim Ueq, Uanis(Zn4A) \\sim Ueq, Uanis(O3WT) \\sim Ueq: with sigma
of 0.01 and sigma for terminal atoms of 0.02
4. Rigid body (RIGU) restrains
 Zn4, N3C, N4C, C4C, C5C, C6C, O3WS, O4WS, Zn4A, O3WT, O4WT
 with sigma for 1-2 distances of 0.001 and sigma for 1-3 distances of 0.001
 Zn4, N3C, N4C, C4C, C5C, C6C, C7C, O3WS, O4WS, Zn4A, O3WT, O4WT
 with sigma for 1-2 distances of 0.001 and sigma for 1-3 distances of 0.001
 Zn4A, O4WT, O3WT
 with sigma for 1-2 distances of 0.001 and sigma for 1-3 distances of 0.001
5. Others
 Fixed Sof: Zn4(0.25) O12(0.75) O13(0.75) O14(0.75) O12"(0.25) O13"(0.25)
 O14"(0.25) O1(0.6) H1D(0.6) H1E(0.6) O3WS(0.5) H3WA(0.5) H3WB(0.5) O4WS(0.5)
 H4WA(0.5) H4WB(0.5) O2(0.4) H2D(0.4) H2E(0.4) Zn4A(0.25) O3WT(0.25) H3WC(0.25)
 H3WD(0.25) O4WT(0.25) H4WC(0.25) H4WD(0.25) O3(0.25) H3D(0.25) H3E(0.25)
 O4(0.25) H4D(0.25) H4E(0.25)
6.a Everything fixed:
 H6WA, H6WB, H5WA, H5WB, H2WA, H2WB
6.b Riding coordinates:
 O1(H1D,H1E), O4WS(H4WA,H4WB), O2(H2D,H2E), O3(H3D,H3E), O4(H4D,H4E)
6.c Free rotating group:
 O3W(H3WE,H3WF), O1W(H1WC,H1WD), O4W(H4WE,H4WF)
6.d Rotating group:
 O1WS(H1WA,H1WB), O3WS(H3WA,H3WB), O4WT(H4WC,H4WD)
6.e Secondary CH2 refined with riding coordinates:
 C7(H7A,H7B), C7A(H7AA,H7AB), C7B(H7BA,H7BB), C7C(H7CA,H7CB), O3WT(H3WC,H3WD)
6.f Aromatic/amide H refined with riding coordinates:
 N2(H2), N4(H4), C1(H1), C3(H3), C4(H4A), C6(H6), N2A(H2A), N4A(H4AA),
 C1A(H1A), C3A(H3A), C4A(H4AB), C6A(H6A), N2B(H2B), N4B(H4B), C1B(H1B),
 C3B(H3B), C4B(H4BA), C6B(H6B), N2C(H2C), N4C(H4C), C1C(H1C), C3C(H3C),
 C4C(H4CA), C6C(H6C)
;

loop_
_space_group_symop_operation_xyz
'x, y, z'
'-x, y+1/2, -z+1/2'
'-x, -y, -z'
'x, -y-1/2, z-1/2'

loop_
_atom_site_label
_atom_site_type_symbol
_atom_site_fract_x
_atom_site_fract_y
_atom_site_fract_z
_atom_site_U_iso_or_equiv
_atom_site_adp_type
_atom_site_occupancy
_atom_site_site_symmetry_order
_atom_site_calc_flag
_atom_site_refinement_flags_posn
_atom_site_refinement_flags_adp
_atom_site_refinement_flags_occupancy
_atom_site_disorder_assembly
_atom_site_disorder_group
Zn1 Zn 0.500000 0.000000 0.000000 0.02375(11) Uani 1 2 d S . P . .
Zn2 Zn 0.81752(2) 0.24644(2) 0.50973(2) 0.02194(8) Uani 1 1 d . . . . .
Zn3 Zn 0.81354(2) 0.73612(2) 0.80483(2) 0.02040(8) Uani 1 1 d . . . . .
Zn4 Zn 0.500000 0.500000 1.000000 0.0355(10) Uani 0.5 2 d DS U P A 1
S1 S 0.64092(4) 0.27247(6) 0.38381(5) 0.02563(16) Uani 1 1 d . . . . .
O11 O 0.71778(13) 0.28582(19) 0.42509(16) 0.0340(5) Uani 1 1 d . . . . .
O12 O 0.62432(19) 0.1822(2) 0.3444(2) 0.0364(8) Uani 0.75 1 d . . P B 1
O13 O 0.60987(19) 0.3447(2) 0.3250(2) 0.0359(8) Uani 0.75 1 d . . P B 1
O14 O 0.6156(2) 0.2748(4) 0.4532(3) 0.0446(13) Uani 0.75 1 d . . P B 1
O12" O 0.6009(7) 0.3653(9) 0.3649(8) 0.046(3) Uani 0.25 1 d . . P B 2
O13" O 0.6149(7) 0.2228(13) 0.4302(10) 0.064(5) Uani 0.25 1 d . . P B 2
O14" O 0.6255(7) 0.2354(11) 0.2974(8) 0.060(4) Uani 0.25 1 d . . P B 2
S2 S 0.99976(3) 0.66225(5) 0.85464(4) 0.01672(12) Uani 1 1 d . . . . .
O21 O 0.99945(10) 0.58702(14) 0.91167(12) 0.0193(4) Uani 1 1 d . . . . .
O22 O 0.93676(11) 0.71956(14) 0.83802(13) 0.0211(4) Uani 1 1 d . . . . .
O23 O 0.99762(11) 0.62387(15) 0.77579(12) 0.0227(4) Uani 1 1 d . . . . .
O24 O 1.06341(11) 0.71759(15) 0.89692(13) 0.0216(4) Uani 1 1 d . . . . .
S3 S 0.63559(4) 0.77685(6) 0.74670(5) 0.02834(17) Uani 1 1 d . . . . .
O31 O 0.71211(12) 0.76462(17) 0.78667(15) 0.0301(5) Uani 1 1 d . . . . .
O32 O 0.60850(14) 0.7359(3) 0.6621(2) 0.0539(9) Uani 1 1 d . . . . .
O33 O 0.60475(16) 0.7350(2) 0.7994(2) 0.0475(7) Uani 1 1 d . . . . .
O34 O 0.62175(18) 0.8756(2) 0.73957(18) 0.0506(8) Uani 1 1 d . . . . .
N1 N 0.59542(13) 0.0228(2) 0.09988(15) 0.0248(5) Uani 1 1 d . . . . .
N2 N 0.60818(14) -0.0015(2) 0.17931(16) 0.0278(6) Uani 1 1 d . . . . .
H2 H 0.576238 -0.023111 0.195209 0.033 Uiso 1 1 calc R U . . .
N3 N 0.83122(13) 0.16711(16) 0.42536(14) 0.0188(4) Uani 1 1 d . . . . .
N4 N 0.88949(13) 0.11988(17) 0.43587(15) 0.0223(5) Uani 1 1 d . . . . .
H4 H 0.927080 0.116265 0.483485 0.027 Uiso 1 1 calc R U . . .
C1 C 0.65709(15) 0.0517(2) 0.10303(18) 0.0224(6) Uani 1 1 d . . . . .
H1 H 0.664192 0.073247 0.055877 0.027 Uiso 1 1 calc R U . . .
C2 C 0.70986(15) 0.0462(2) 0.18418(17) 0.0208(5) Uani 1 1 d . . . . .
C3 C 0.67574(17) 0.0115(2) 0.2307(2) 0.0290(7) Uani 1 1 d . . . . .
H3 H 0.696629 -0.001069 0.289160 0.035 Uiso 1 1 calc R U . . .
C4 C 0.78720(15) 0.1557(2) 0.34462(17) 0.0197(5) Uani 1 1 d . . . . .
H4A H 0.741550 0.181632 0.318832 0.024 Uiso 1 1 calc R U . . .
C5 C 0.81765(14) 0.10065(19) 0.30379(17) 0.0178(5) Uani 1 1 d . . . . .
C6 C 0.88296(15) 0.0793(2) 0.36490(18) 0.0217(5) Uani 1 1 d . . . . .
H6 H 0.917307 0.042119 0.357648 0.026 Uiso 1 1 calc R U . . .
C7 C 0.78585(15) 0.0714(2) 0.21338(17) 0.0219(5) Uani 1 1 d . . . . .
H7A H 0.790295 0.121658 0.178085 0.026 Uiso 1 1 calc R U . . .
H7B H 0.812234 0.018400 0.206243 0.026 Uiso 1 1 calc R U . . .
N1A N 0.78833(13) 0.20582(17) 0.59916(15) 0.0218(5) Uani 1 1 d . . . . .
N2A N 0.72247(14) 0.2131(2) 0.59537(17) 0.0276(6) Uani 1 1 d . . . . .
H2A H 0.686175 0.234244 0.551908 0.033 Uiso 1 1 calc R U . . .
N3A N 0.83919(12) -0.13134(17) 0.81040(15) 0.0195(4) Uani 1 1 d . . . . .
N4A N 0.90036(14) -0.09846(19) 0.81318(17) 0.0260(5) Uani 1 1 d . . . . .
H4AA H 0.935649 -0.132571 0.815031 0.031 Uiso 1 1 calc R U . . .
C1A C 0.82722(16) 0.1727(2) 0.67530(18) 0.0214(5) Uani 1 1 d . . . . .
H1A H 0.876236 0.160999 0.696142 0.026 Uiso 1 1 calc R U . . .
C2A C 0.78650(16) 0.1575(2) 0.72012(18) 0.0210(5) Uani 1 1 d . . . . .
C3A C 0.71987(17) 0.1837(2) 0.6667(2) 0.0281(6) Uani 1 1 d . . . . .
H3A H 0.679214 0.181513 0.678234 0.034 Uiso 1 1 calc R U . . .
C4A C 0.79997(16) -0.0581(2) 0.80560(17) 0.0209(5) Uani 1 1 d . . . . .
H4AB H 0.752706 -0.060365 0.799800 0.025 Uiso 1 1 calc R U . . .
C5A C 0.83688(16) 0.0223(2) 0.81015(18) 0.0215(5) Uani 1 1 d . . . . .
C6A C 0.90060(17) -0.0070(2) 0.8128(2) 0.0274(6) Uani 1 1 d . . . . .
H6A H 0.937948 0.030856 0.814023 0.033 Uiso 1 1 calc R U . . .
C7A C 0.81161(17) 0.1184(2) 0.80691(18) 0.0241(6) Uani 1 1 d . . . . .
H7AA H 0.850370 0.156508 0.846082 0.029 Uiso 1 1 calc R U . . .
H7AB H 0.772738 0.119856 0.825449 0.029 Uiso 1 1 calc R U . . .
N1B N 0.84821(13) 0.37655(17) 0.51941(15) 0.0213(5) Uani 1 1 d . . . . .
N2B N 0.91090(14) 0.40812(18) 0.52351(17) 0.0247(5) Uani 1 1 d D . . . .
H2B H 0.946726 0.373430 0.528235 0.030 Uiso 1 1 calc R U . . .
N3B N 0.78887(13) 0.68706(17) 0.69050(15) 0.0205(5) Uani 1 1 d . . . . .
N4B N 0.72238(13) 0.68567(19) 0.63030(16) 0.0237(5) Uani 1 1 d . . . . .
H4B H 0.684519 0.697394 0.638892 0.028 Uiso 1 1 calc R U . . .
C1B C 0.80881(16) 0.4503(2) 0.51074(19) 0.0224(6) Uani 1 1 d . . . . .
H1B H 0.761236 0.448685 0.503807 0.027 Uiso 1 1 calc R U . . .
C2B C 0.84544(16) 0.52968(19) 0.51300(18) 0.0205(5) Uani 1 1 d . . . . .
C3B C 0.91046(17) 0.5000(2) 0.51933(19) 0.0250(6) Uani 1 1 d . . . . .
H3B H 0.947942 0.537545 0.520514 0.030 Uiso 1 1 calc R U . . .
C4B C 0.83058(15) 0.66629(19) 0.65164(18) 0.0203(5) Uani 1 1 d . . . . .
H4BA H 0.880360 0.662310 0.678552 0.024 Uiso 1 1 calc R U . . .
C5B C 0.79087(15) 0.65136(19) 0.56639(17) 0.0193(5) Uani 1 1 d . . . . .
C6B C 0.72227(16) 0.6639(2) 0.55549(18) 0.0244(6) Uani 1 1 d . . . . .
H6B H 0.681887 0.658091 0.504090 0.029 Uiso 1 1 calc R U . . .
C7B C 0.81846(17) 0.6258(2) 0.50274(18) 0.0225(6) Uani 1 1 d . . . . .
H7BA H 0.856940 0.668007 0.507589 0.027 Uiso 1 1 calc R U . . .
H7BB H 0.780477 0.632982 0.445870 0.027 Uiso 1 1 calc R U . . .
N1C N 0.82856(13) 0.66241(16) 0.90693(15) 0.0191(4) Uani 1 1 d . . . . .
N2C N 0.88861(13) 0.62021(18) 0.95718(16) 0.0228(5) Uani 1 1 d . . . . .
H2C H 0.926149 0.615781 0.946428 0.027 Uiso 1 1 calc R U . . .
N3C N 0.60333(19) 0.5058(3) 1.0140(2) 0.0475(8) Uani 1 1 d D . . . .
N4C N 0.62695(18) 0.4566(2) 0.9665(2) 0.0400(7) Uani 1 1 d . . . . .
H4C H 0.601435 0.416211 0.929188 0.048 Uiso 1 1 calc R U . . .
C1C C 0.78488(16) 0.6541(2) 0.94577(18) 0.0213(5) Uani 1 1 d . . . . .
H1C H 0.738342 0.677440 0.924861 0.026 Uiso 1 1 calc R U . . .
C2C C 0.81758(16) 0.6064(2) 1.02100(18) 0.0212(5) Uani 1 1 d . . . . .
C3C C 0.88363(17) 0.5858(2) 1.02584(19) 0.0254(6) Uani 1 1 d . . . . .
H3C H 0.919216 0.553151 1.069785 0.030 Uiso 1 1 calc R U . . .
C4C C 0.6589(2) 0.5559(3) 1.0622(3) 0.0497(11) Uani 1 1 d . . . . .
H4CA H 0.658811 0.596741 1.104366 0.060 Uiso 1 1 calc R U . . .
C5C C 0.71642(19) 0.5414(2) 1.0438(2) 0.0305(6) Uani 1 1 d . . . . .
C6C C 0.6938(2) 0.4759(3) 0.9823(2) 0.0360(7) Uani 1 1 d . . . . .
H6C H 0.720809 0.449143 0.955703 0.043 Uiso 1 1 calc R U . . .
C7C C 0.78757(18) 0.5841(2) 1.08358(19) 0.0270(6) Uani 1 1 d . . . . .
H7CA H 0.819838 0.541874 1.126240 0.032 Uiso 1 1 calc R U . . .
H7CB H 0.784362 0.640639 1.112656 0.032 Uiso 1 1 calc R U . . .
O6W O 1.01027(13) 0.18832(17) 0.99221(15) 0.0318(5) Uani 1 1 d . . . . .
H6WA H 0.999160 0.213310 0.942030 0.048 Uiso 1 1 d . U . . .
H6WB H 1.036580 0.231750 1.034520 0.048 Uiso 1 1 d . U . . .
O5W O 0.52438(13) 0.57788(19) 0.76041(16) 0.0366(6) Uani 1 1 d . . . . .
H5WA H 0.483040 0.596340 0.724940 0.055 Uiso 1 1 d . U . . .
H5WB H 0.556370 0.617060 0.766440 0.055 Uiso 1 1 d . U . . .
O1WS O 0.44836(14) 0.0687(2) 0.06425(16) 0.0390(6) Uani 1 1 d . . . . .
H1WA H 0.478432 0.102237 0.104164 0.059 Uiso 1 1 d R U . . .
H1WB H 0.433361 0.029314 0.090739 0.059 Uiso 1 1 d R U . . .
O2WS O 0.50606(13) 0.12783(19) -0.05670(17) 0.0385(6) Uani 1 1 d D . . . .
H2WA H 0.469480 0.157470 -0.088110 0.058 Uiso 1 1 d . U . . .
H2WB H 0.537240 0.156370 -0.073090 0.058 Uiso 1 1 d . U . . .
O3W O 0.9931(2) 0.2555(2) 0.83925(18) 0.0481(8) Uani 1 1 d G . . . .
H3WE H 0.997943 0.212741 0.807585 0.072 Uiso 1 1 d G U . . .
H3WF H 0.989412 0.305397 0.810834 0.072 Uiso 1 1 d G U . . .
O1W O 0.65215(16) 0.5209(2) 0.38384(18) 0.0427(6) Uani 1 1 d G . . . .
H1WC H 0.647440 0.464338 0.367478 0.064 Uiso 1 1 d G U . . .
H1WD H 0.647868 0.551945 0.339678 0.064 Uiso 1 1 d G U . . .
O4W O 0.97270(18) 0.4278(2) 0.73979(19) 0.0474(7) Uani 1 1 d G . . . .
H4WE H 0.984324 0.485126 0.744894 0.071 Uiso 1 1 d G U . . .
H4WF H 0.954629 0.417964 0.685988 0.071 Uiso 1 1 d DG U . . .
O1 O 0.5112(2) 0.3260(4) 0.6964(3) 0.0466(13) Uani 0.6 1 d . . P C 3
H1D H 0.550385 0.317129 0.740194 0.070 Uiso 0.6 1 d R U P C 3
H1E H 0.486925 0.276629 0.692534 0.070 Uiso 0.6 1 d R U P C 3
O3WS O 0.5402(3) 0.4802(4) 1.1396(3) 0.0349(11) Uani 0.5 1 d D . P A 1
H3WA H 0.549473 0.422529 1.151590 0.052 Uiso 0.5 1 d R U P A 1
H3WB H 0.506857 0.492423 1.156008 0.052 Uiso 0.5 1 d R U P A 1
O4WS O 0.5046(3) 0.6330(4) 1.0323(4) 0.0412(11) Uani 0.5 1 d D . P A 1
H4WA H 0.482418 0.671495 0.992290 0.062 Uiso 0.5 1 d DR U P A 1
H4WB H 0.523207 0.666536 1.077150 0.062 Uiso 0.5 1 d DR U P A 1
O2 O 0.5082(4) 0.2731(6) 0.6554(5) 0.0468(18) Uani 0.4 1 d . . P D 2
H2D H 0.531298 0.259968 0.708289 0.070 Uiso 0.4 1 d R U P D 2
H2E H 0.490728 0.221398 0.631879 0.070 Uiso 0.4 1 d R U P D 2
Zn4A Zn 0.4897(3) 0.5243(4) 0.9862(4) 0.0336(9) Uani 0.25 1 d D U P A 2
O3WT O 0.5179(5) 0.5322(8) 1.1210(6) 0.0321(18) Uani 0.25 1 d D U P A 2
H3WC H 0.562030 0.562553 1.158504 0.039 Uiso 0.25 1 calc R U P A 2
H3WD H 0.482478 0.518333 1.143432 0.039 Uiso 0.25 1 calc R U P A 2
O4WT O 0.4852(6) 0.6625(7) 0.9797(8) 0.044(2) Uani 0.25 1 d D U P A 2
H4WC H 0.466647 0.685874 0.926515 0.066 Uiso 0.25 1 d R U P A 2
H4WD H 0.455834 0.684219 1.000967 0.066 Uiso 0.25 1 d R U P A 2
O3 O 0.5577(6) 0.2430(8) 0.5803(9) 0.042(3) Uani 0.25 1 d . . P E 3
H3D H 0.548187 0.242197 0.624288 0.063 Uiso 0.25 1 d R U P E 3
H3E H 0.562837 0.300527 0.572008 0.063 Uiso 0.25 1 d R U P E 3
O4 O 0.5630(5) 0.2911(9) 1.1227(8) 0.038(2) Uani 0.25 1 d . . P F 1
H4D H 0.557979 0.313973 1.165818 0.058 Uiso 0.25 1 d R U P F 1
H4E H 0.572159 0.233743 1.135088 0.058 Uiso 0.25 1 d R U P F 1

loop_
_atom_site_aniso_label
_atom_site_aniso_U_11
_atom_site_aniso_U_22
_atom_site_aniso_U_33
_atom_site_aniso_U_23
_atom_site_aniso_U_13
_atom_site_aniso_U_12
Zn1 0.0141(2) 0.0345(3) 0.0185(2) -0.00423(19) 0.00257(17) -0.00417(19)
Zn2 0.02998(19) 0.01935(16) 0.01759(15) -0.00180(12) 0.01090(13) -0.00211(13)
Zn3 0.02628(18) 0.01923(16) 0.01571(14) -0.00136(12) 0.00864(13) -0.00224(12)
Zn4 0.0355(15) 0.040(2) 0.0365(18) 0.0020(17) 0.0203(14) -0.0207(15)
S1 0.0216(3) 0.0268(4) 0.0241(3) -0.0009(3) 0.0049(3) 0.0057(3)
O11 0.0227(11) 0.0417(14) 0.0304(12) -0.0015(11) 0.0037(9) -0.0008(10)
O12 0.0342(18) 0.0278(17) 0.0392(19) -0.0041(15) 0.0071(15) -0.0033(14)
O13 0.0333(18) 0.0286(17) 0.0332(18) 0.0085(15) 0.0009(15) 0.0102(14)
O14 0.035(2) 0.072(3) 0.0246(18) 0.0039(19) 0.0097(16) 0.030(2)
O12" 0.056(8) 0.044(7) 0.044(7) 0.007(6) 0.027(6) 0.017(6)
O13" 0.020(6) 0.107(14) 0.050(9) 0.043(9) 0.000(5) -0.017(8)
O14" 0.038(7) 0.087(11) 0.041(7) -0.028(7) 0.001(5) 0.016(7)
S2 0.0140(3) 0.0192(3) 0.0151(3) -0.0005(2) 0.0041(2) 0.0003(2)
O21 0.0153(9) 0.0203(9) 0.0195(9) 0.0022(7) 0.0045(7) -0.0007(7)
O22 0.0169(9) 0.0229(10) 0.0227(10) 0.0015(8) 0.0073(8) 0.0036(8)
O23 0.0214(10) 0.0288(11) 0.0171(9) -0.0039(8) 0.0072(8) 0.0019(8)
O24 0.0177(10) 0.0234(10) 0.0215(9) -0.0016(8) 0.0058(8) -0.0046(8)
S3 0.0194(3) 0.0371(4) 0.0287(4) -0.0094(3) 0.0101(3) 0.0008(3)
O31 0.0194(10) 0.0403(13) 0.0299(11) -0.0004(10) 0.0095(9) 0.0006(9)
O32 0.0237(13) 0.094(3) 0.0474(16) -0.0421(17) 0.0177(12) -0.0151(14)
O33 0.0422(16) 0.0566(19) 0.0583(19) -0.0164(15) 0.0354(15) -0.0168(13)
O34 0.064(2) 0.0473(17) 0.0366(14) 0.0021(13) 0.0169(14) 0.0283(15)
N1 0.0183(12) 0.0337(14) 0.0183(11) -0.0012(10) 0.0033(9) -0.0040(10)
N2 0.0214(12) 0.0410(16) 0.0188(11) -0.0013(11) 0.0060(10) -0.0098(11)
N3 0.0192(11) 0.0185(11) 0.0157(10) -0.0016(8) 0.0042(8) -0.0015(8)
N4 0.0185(11) 0.0247(12) 0.0165(10) 0.0000(9) -0.0002(9) 0.0038(9)
C1 0.0163(12) 0.0302(15) 0.0173(12) -0.0023(11) 0.0036(10) -0.0029(11)
C2 0.0193(13) 0.0221(13) 0.0175(12) -0.0039(10) 0.0041(10) -0.0012(10)
C3 0.0217(14) 0.0399(18) 0.0197(13) 0.0027(12) 0.0028(11) -0.0057(13)
C4 0.0188(13) 0.0225(13) 0.0146(11) 0.0008(10) 0.0035(10) 0.0014(10)
C5 0.0152(12) 0.0180(12) 0.0171(11) -0.0009(10) 0.0034(9) 0.0003(9)
C6 0.0178(13) 0.0235(14) 0.0192(12) -0.0014(10) 0.0028(10) 0.0030(10)
C7 0.0158(12) 0.0288(15) 0.0172(12) -0.0060(11) 0.0030(10) -0.0019(10)
N1A 0.0233(12) 0.0215(12) 0.0204(11) 0.0016(9) 0.0090(9) 0.0026(9)
N2A 0.0234(13) 0.0360(15) 0.0215(12) 0.0064(11) 0.0074(10) 0.0107(11)
N3A 0.0172(11) 0.0192(11) 0.0211(11) 0.0013(9) 0.0070(9) -0.0007(8)
N4A 0.0211(12) 0.0261(13) 0.0301(13) 0.0024(10) 0.0100(10) 0.0014(10)
C1A 0.0226(14) 0.0214(13) 0.0208(12) 0.0016(10) 0.0095(11) 0.0015(10)
C2A 0.0234(14) 0.0194(13) 0.0212(12) 0.0006(10) 0.0101(11) 0.0022(10)
C3A 0.0265(15) 0.0360(17) 0.0256(14) 0.0033(13) 0.0144(12) 0.0074(13)
C4A 0.0215(13) 0.0211(13) 0.0189(12) 0.0014(10) 0.0071(10) 0.0016(10)
C5A 0.0228(14) 0.0209(13) 0.0209(12) 0.0022(10) 0.0091(11) 0.0017(10)
C6A 0.0268(15) 0.0253(15) 0.0303(15) 0.0010(12) 0.0118(13) -0.0004(12)
C7A 0.0321(16) 0.0217(14) 0.0195(12) 0.0006(11) 0.0115(12) 0.0050(11)
N1B 0.0205(12) 0.0188(11) 0.0213(11) 0.0001(9) 0.0053(9) 0.0032(9)
N2B 0.0215(12) 0.0222(12) 0.0279(12) -0.0007(10) 0.0075(10) 0.0035(9)
N3B 0.0186(11) 0.0242(12) 0.0170(10) -0.0017(9) 0.0057(9) 0.0013(9)
N4B 0.0173(11) 0.0297(13) 0.0234(12) -0.0064(10) 0.0077(9) -0.0008(9)
C1B 0.0221(14) 0.0204(13) 0.0261(14) 0.0008(11) 0.0115(11) 0.0034(10)
C2B 0.0239(14) 0.0178(12) 0.0188(12) -0.0006(10) 0.0079(10) 0.0042(10)
C3B 0.0255(15) 0.0234(14) 0.0253(14) -0.0006(11) 0.0095(12) 0.0001(11)
C4B 0.0191(13) 0.0190(13) 0.0218(12) 0.0004(10) 0.0075(10) 0.0017(10)
C5B 0.0232(13) 0.0171(12) 0.0180(12) 0.0003(10) 0.0088(10) 0.0024(10)
C6B 0.0197(13) 0.0300(15) 0.0197(12) -0.0073(11) 0.0043(11) -0.0005(11)
C7B 0.0299(15) 0.0179(13) 0.0223(13) 0.0022(10) 0.0132(12) 0.0045(11)
N1C 0.0196(11) 0.0186(11) 0.0201(10) 0.0004(9) 0.0093(9) -0.0002(9)
N2C 0.0203(12) 0.0235(12) 0.0266(12) 0.0024(10) 0.0117(10) 0.0021(9)
N3C 0.0402(14) 0.068(2) 0.0411(16) -0.0187(15) 0.0237(13) -0.0281(13)
N4C 0.0401(14) 0.0442(17) 0.0304(14) -0.0072(12) 0.0092(12) -0.0133(12)
C1C 0.0220(13) 0.0207(13) 0.0233(13) -0.0001(11) 0.0114(11) -0.0008(10)
C2C 0.0233(14) 0.0190(13) 0.0218(13) 0.0003(10) 0.0099(11) -0.0029(10)
C3C 0.0262(15) 0.0259(15) 0.0249(14) 0.0065(12) 0.0112(12) 0.0023(11)
C4C 0.0424(16) 0.073(3) 0.045(2) -0.0260(19) 0.0292(15) -0.0313(17)
C5C 0.0368(14) 0.0351(16) 0.0232(13) 0.0000(11) 0.0162(11) -0.0130(12)
C6C 0.0390(15) 0.0370(17) 0.0287(15) -0.0038(12) 0.0105(13) -0.0058(13)
C7C 0.0332(14) 0.0305(16) 0.0209(13) 0.0021(11) 0.0148(11) -0.0076(12)
O6W 0.0388(14) 0.0268(12) 0.0336(12) -0.0044(10) 0.0187(11) -0.0047(10)
O5W 0.0266(12) 0.0419(15) 0.0367(13) -0.0023(11) 0.0083(10) 0.0026(10)
O1WS 0.0298(13) 0.0547(17) 0.0344(13) -0.0155(12) 0.0151(11) -0.0073(12)
O2WS 0.0213(11) 0.0469(16) 0.0401(14) 0.0163(12) 0.0054(10) -0.0065(10)
O3W 0.075(2) 0.0412(16) 0.0314(14) -0.0032(12) 0.0254(15) 0.0051(15)
O1W 0.0416(16) 0.0442(16) 0.0426(15) 0.0064(13) 0.0176(13) 0.0044(13)
O4W 0.0549(19) 0.0495(18) 0.0432(16) 0.0001(13) 0.0256(15) -0.0082(15)
O1 0.029(2) 0.074(4) 0.034(2) 0.026(3) 0.0097(19) -0.002(2)
O3WS 0.038(3) 0.042(3) 0.034(2) -0.001(2) 0.024(2) -0.009(2)
O4WS 0.023(2) 0.045(2) 0.048(3) -0.003(2) 0.008(2) -0.0179(19)
O2 0.038(4) 0.061(5) 0.041(4) 0.018(4) 0.015(3) 0.011(4)
Zn4A 0.0330(14) 0.036(2) 0.0383(18) 0.0008(16) 0.0214(13) -0.0133(13)
O3WT 0.021(4) 0.045(5) 0.034(3) -0.015(3) 0.015(3) -0.021(4)
O4WT 0.057(6) 0.036(3) 0.056(6) -0.014(4) 0.041(5) -0.024(3)
O3 0.028(5) 0.036(6) 0.066(8) 0.026(6) 0.022(6) 0.016(4)
O4 0.024(5) 0.045(7) 0.040(6) 0.010(5) 0.007(4) -0.001(5)

loop_
_atom_type_symbol
_atom_type_description
_atom_type_scat_dispersion_real
_atom_type_scat_dispersion_imag
_atom_type_scat_source
C C 0.0033 0.0016 'International Tables Vol C Tables 4.2.6.8 and 6.1.1.4'
H H 0.0000 0.0000 'International Tables Vol C Tables 4.2.6.8 and 6.1.1.4'
N N 0.0061 0.0033 'International Tables Vol C Tables 4.2.6.8 and 6.1.1.4'
O O 0.0106 0.0060 'International Tables Vol C Tables 4.2.6.8 and 6.1.1.4'
S S 0.1246 0.1234 'International Tables Vol C Tables 4.2.6.8 and 6.1.1.4'
Zn Zn 0.2839 1.4301 'International Tables Vol C Tables 4.2.6.8 and 6.1.1.4'

loop_
_geom_angle_atom_site_label_1
_geom_angle_atom_site_label_2
_geom_angle_atom_site_label_3
_geom_angle
_geom_angle_site_symmetry_1
_geom_angle_site_symmetry_3
_geom_angle_publ_flag
N1 Zn1 N1 180.0 . 3_655 ?
N1 Zn1 O1WS 89.92(10) . . ?
N1 Zn1 O1WS 90.08(10) 3_655 . ?
N1 Zn1 O1WS 90.08(10) . 3_655 ?
N1 Zn1 O1WS 89.92(10) 3_655 3_655 ?
O1WS Zn1 O1WS 180.0 . 3_655 ?
N1 Zn1 O2WS 91.69(10) . . ?
N1 Zn1 O2WS 88.31(10) 3_655 . ?
O1WS Zn1 O2WS 88.19(12) . . ?
O1WS Zn1 O2WS 91.81(12) 3_655 . ?
N1 Zn1 O2WS 88.31(10) . 3_655 ?
N1 Zn1 O2WS 91.69(10) 3_655 3_655 ?
O1WS Zn1 O2WS 91.81(12) . 3_655 ?
O1WS Zn1 O2WS 88.19(12) 3_655 3_655 ?
O2WS Zn1 O2WS 180.0 . 3_655 ?
N1A Zn2 N3 126.26(10) . . ?
N1A Zn2 N1B 114.26(11) . . ?
N3 Zn2 N1B 118.87(10) . . ?
N1A Zn2 O11 95.86(10) . . ?
N3 Zn2 O11 92.40(10) . . ?
N1B Zn2 O11 89.26(10) . . ?
N1A Zn2 O24 88.78(9) . 2_746 ?
N3 Zn2 O24 88.66(9) . 2_746 ?
N1B Zn2 O24 84.49(9) . 2_746 ?
O11 Zn2 O24 173.36(9) . 2_746 ?
N3B Zn3 N1C 125.74(10) . . ?
N3B Zn3 N3A 110.72(10) . 1_565 ?
N1C Zn3 N3A 122.68(10) . 1_565 ?
N3B Zn3 O31 95.40(10) . . ?
N1C Zn3 O31 91.24(10) . . ?
N3A Zn3 O31 92.74(10) 1_565 . ?
N3B Zn3 O22 90.88(9) . . ?
N1C Zn3 O22 88.30(9) . . ?
N3A Zn3 O22 81.30(9) 1_565 . ?
O31 Zn3 O22 172.57(9) . . ?
O4WS Zn4 O4WS 180.00(8) . 3_667 ?
O4WS Zn4 N3C 90.02(18) . . ?
O4WS Zn4 N3C 89.99(18) 3_667 . ?
O4WS Zn4 N3C 89.98(18) . 3_667 ?
O4WS Zn4 N3C 90.01(18) 3_667 3_667 ?
N3C Zn4 N3C 180.0(2) . 3_667 ?
O4WS Zn4 O3WS 82.4(2) . . ?
O4WS Zn4 O3WS 97.6(2) 3_667 . ?
N3C Zn4 O3WS 88.37(17) . . ?
N3C Zn4 O3WS 91.63(17) 3_667 . ?
O4WS Zn4 O3WS 97.6(2) . 3_667 ?
O4WS Zn4 O3WS 82.4(2) 3_667 3_667 ?
N3C Zn4 O3WS 91.63(17) . 3_667 ?
N3C Zn4 O3WS 88.37(17) 3_667 3_667 ?
O3WS Zn4 O3WS 180.0(3) . 3_667 ?
O13 S1 O12 112.4(2) . . ?
O13" S1 O11 113.6(5) . . ?
O13 S1 O11 109.44(19) . . ?
O12 S1 O11 110.41(18) . . ?
O13 S1 O14 110.8(2) . . ?
O12 S1 O14 107.7(3) . . ?
O11 S1 O14 105.8(2) . . ?
O13" S1 O14" 115.5(11) . . ?
O11 S1 O14" 106.2(5) . . ?
O13" S1 O12" 106.6(10) . . ?
O11 S1 O12" 111.5(5) . . ?
O14" S1 O12" 103.1(8) . . ?
S1 O11 Zn2 151.58(18) . . ?
O24 S2 O23 110.80(13) . . ?
O24 S2 O22 109.26(13) . . ?
O23 S2 O22 110.47(12) . . ?
O24 S2 O21 108.93(12) . . ?
O23 S2 O21 109.66(13) . . ?
O22 S2 O21 107.67(12) . . ?
S2 O22 Zn3 151.32(13) . . ?
S2 O24 Zn2 156.07(14) . 2_756 ?
O33 S3 O31 108.93(18) . . ?
O33 S3 O34 110.20(19) . . ?
O31 S3 O34 107.32(18) . . ?
O33 S3 O32 112.04(19) . . ?
O31 S3 O32 108.71(15) . . ?
O34 S3 O32 109.5(2) . . ?
S3 O31 Zn3 161.96(17) . . ?
C1 N1 N2 105.2(2) . . ?
C1 N1 Zn1 131.7(2) . . ?
N2 N1 Zn1 122.7(2) . . ?
C3 N2 N1 111.1(3) . . ?
C3 N2 H2 124.4 . . ?
N1 N2 H2 124.4 . . ?
C4 N3 N4 105.6(2) . . ?
C4 N3 Zn2 127.5(2) . . ?
N4 N3 Zn2 126.69(18) . . ?
C6 N4 N3 111.3(2) . . ?
C6 N4 H4 124.4 . . ?
N3 N4 H4 124.4 . . ?
N1 C1 C2 111.6(3) . . ?
N1 C1 H1 124.2 . . ?
C2 C1 H1 124.2 . . ?
C3 C2 C1 103.7(3) . . ?
C3 C2 C7 128.4(3) . . ?
C1 C2 C7 127.9(3) . . ?
N2 C3 C2 108.3(3) . . ?
N2 C3 H3 125.9 . . ?
C2 C3 H3 125.9 . . ?
N3 C4 C5 110.6(2) . . ?
N3 C4 H4A 124.7 . . ?
C5 C4 H4A 124.7 . . ?
C6 C5 C4 104.4(2) . . ?
C6 C5 C7 128.2(3) . . ?
C4 C5 C7 127.4(2) . . ?
N4 C6 C5 108.1(3) . . ?
N4 C6 H6 126.0 . . ?
C5 C6 H6 126.0 . . ?
C2 C7 C5 112.1(2) . . ?
C2 C7 H7A 109.2 . . ?
C5 C7 H7A 109.2 . . ?
C2 C7 H7B 109.2 . . ?
C5 C7 H7B 109.2 . . ?
H7A C7 H7B 107.9 . . ?
C1A N1A N2A 105.5(2) . . ?
C1A N1A Zn2 129.5(2) . . ?
N2A N1A Zn2 124.85(19) . . ?
C3A N2A N1A 111.0(3) . . ?
C3A N2A H2A 124.5 . . ?
N1A N2A H2A 124.5 . . ?
C4A N3A N4A 105.2(2) . . ?
C4A N3A Zn3 129.3(2) . 1_545 ?
N4A N3A Zn3 125.3(2) . 1_545 ?
C6A N4A N3A 111.3(3) . . ?
C6A N4A H4AA 124.3 . . ?
N3A N4A H4AA 124.3 . . ?
N1A C1A C2A 111.0(3) . . ?
N1A C1A H1A 124.5 . . ?
C2A C1A H1A 124.5 . . ?
C3A C2A C1A 104.7(3) . . ?
C3A C2A C7A 129.0(3) . . ?
C1A C2A C7A 126.2(3) . . ?
N2A C3A C2A 107.8(3) . . ?
N2A C3A H3A 126.1 . . ?
C2A C3A H3A 126.1 . . ?
N3A C4A C5A 111.6(3) . . ?
N3A C4A H4AB 124.2 . . ?
C5A C4A H4AB 124.2 . . ?
C6A C5A C4A 104.0(3) . . ?
C6A C5A C7A 127.8(3) . . ?
C4A C5A C7A 128.1(3) . . ?
N4A C6A C5A 107.8(3) . . ?
N4A C6A H6A 126.1 . . ?
C5A C6A H6A 126.1 . . ?
C5A C7A C2A 111.7(2) . . ?
C5A C7A H7AA 109.3 . . ?
C2A C7A H7AA 109.3 . . ?
C5A C7A H7AB 109.3 . . ?
C2A C7A H7AB 109.3 . . ?
H7AA C7A H7AB 108.0 . . ?
C1B N1B N2B 105.4(2) . . ?
C1B N1B Zn2 127.3(2) . . ?
N2B N1B Zn2 126.65(19) . . ?
C3B N2B N1B 110.6(3) . . ?
C3B N2B H2B 124.7 . . ?
N1B N2B H2B 124.7 . . ?
C4B N3B N4B 105.9(2) . . ?
C4B N3B Zn3 129.7(2) . . ?
N4B N3B Zn3 123.20(19) . . ?
C6B N4B N3B 110.5(2) . . ?
C6B N4B H4B 124.7 . . ?
N3B N4B H4B 124.7 . . ?
N1B C1B C2B 111.9(3) . . ?
N1B C1B H1B 124.0 . . ?
C2B C1B H1B 124.0 . . ?
C1B C2B C3B 104.4(3) . . ?
C1B C2B C7B 127.7(3) . . ?
C3B C2B C7B 127.7(3) . . ?
N2B C3B C2B 107.6(3) . . ?
N2B C3B H3B 126.2 . . ?
C2B C3B H3B 126.2 . . ?
N3B C4B C5B 110.7(3) . . ?
N3B C4B H4BA 124.7 . . ?
C5B C4B H4BA 124.7 . . ?
C6B C5B C4B 104.7(2) . . ?
C6B C5B C7B 128.8(3) . . ?
C4B C5B C7B 126.4(3) . . ?
N4B C6B C5B 108.1(3) . . ?
N4B C6B H6B 125.9 . . ?
C5B C6B H6B 125.9 . . ?
C5B C7B C2B 112.8(2) . . ?
C5B C7B H7BA 109.0 . . ?
C2B C7B H7BA 109.0 . . ?
C5B C7B H7BB 109.0 . . ?
C2B C7B H7BB 109.0 . . ?
H7BA C7B H7BB 107.8 . . ?
C1C N1C N2C 105.7(2) . . ?
C1C N1C Zn3 127.5(2) . . ?
N2C N1C Zn3 126.33(19) . . ?
C3C N2C N1C 111.2(2) . . ?
C3C N2C H2C 124.4 . . ?
N1C N2C H2C 124.4 . . ?
N4C N3C C4C 104.0(3) . . ?
N4C N3C Zn4A 119.1(3) . 3_667 ?
C4C N3C Zn4A 135.6(3) . 3_667 ?
N4C N3C Zn4 122.4(2) . . ?
C4C N3C Zn4 133.4(3) . . ?
N4C N3C Zn4A 124.1(3) . . ?
C4C N3C Zn4A 129.6(4) . . ?
Zn4A N3C Zn4A 22.8(3) 3_667 . ?
C6C N4C N3C 112.2(3) . . ?
C6C N4C H4C 123.9 . . ?
N3C N4C H4C 123.9 . . ?
N1C C1C C2C 110.5(3) . . ?
N1C C1C H1C 124.7 . . ?
C2C C1C H1C 124.7 . . ?
C3C C2C C1C 104.9(3) . . ?
C3C C2C C7C 127.7(3) . . ?
C1C C2C C7C 127.4(3) . . ?
N2C C3C C2C 107.7(3) . . ?
N2C C3C H3C 126.1 . . ?
C2C C3C H3C 126.1 . . ?
N3C C4C C5C 112.2(4) . . ?
N3C C4C H4CA 123.9 . . ?
C5C C4C H4CA 123.9 . . ?
C6C C5C C4C 103.8(3) . . ?
C6C C5C C7C 127.9(3) . . ?
C4C C5C C7C 128.2(3) . . ?
N4C C6C C5C 107.7(3) . . ?
N4C C6C H6C 126.2 . . ?
C5C C6C H6C 126.2 . . ?
C5C C7C C2C 112.6(3) . . ?
C5C C7C H7CA 109.1 . . ?
C2C C7C H7CA 109.1 . . ?
C5C C7C H7CB 109.1 . . ?
C2C C7C H7CB 109.1 . . ?
H7CA C7C H7CB 107.8 . . ?
H6WA O6W H6WB 108.7 . . ?
H5WA O5W H5WB 111.9 . . ?
Zn1 O1WS H1WA 109.8 . . ?
Zn1 O1WS H1WB 109.8 . . ?
H1WA O1WS H1WB 104.2 . . ?
Zn1 O2WS H2WA 122.3 . . ?
Zn1 O2WS H2WB 136.8 . . ?
H2WA O2WS H2WB 97.4 . . ?
H3WE O3W H3WF 104.5 . . ?
H1WC O1W H1WD 104.6 . . ?
H4WE O4W H4WF 104.5 . . ?
H1D O1 H1E 104.6 . . ?
Zn4 O3WS H3WA 109.5 . . ?
Zn4 O3WS H3WB 109.8 . . ?
H3WA O3WS H3WB 104.3 . . ?
Zn4 O4WS H4WA 116.9 . . ?
Zn4 O4WS H4WB 138.6 . . ?
H4WA O4WS H4WB 104.5 . . ?
H2D O2 H2E 104.5 . . ?
Zn4A Zn4A O3WT 90.5(10) 3_667 3_667 ?
N3C Zn4A O3WT 101.8(4) 3_667 3_667 ?
Zn4A Zn4A O4WT 148.5(11) 3_667 . ?
N3C Zn4A O4WT 101.5(4) 3_667 . ?
O3WT Zn4A O4WT 112.2(6) 3_667 . ?
Zn4A Zn4A O3WT 66.0(9) 3_667 . ?
N3C Zn4A O3WT 81.0(4) 3_667 . ?
O3WT Zn4A O3WT 156.5(3) 3_667 . ?
O4WT Zn4A O3WT 89.7(5) . . ?
Zn4A Zn4A N3C 62.7(8) 3_667 . ?
N3C Zn4A N3C 157.2(3) 3_667 . ?
O3WT Zn4A N3C 79.7(4) 3_667 . ?
O4WT Zn4A N3C 98.9(4) . . ?
O3WT Zn4A N3C 88.9(4) . . ?
Zn4A O3WT Zn4A 23.5(3) 3_667 . ?
Zn4A O3WT H3WC 120.2 3_667 . ?
Zn4A O3WT H3WC 120.2 . . ?
Zn4A O3WT H3WD 120.2 3_667 . ?
Zn4A O3WT H3WD 120.2 . . ?
H3WC O3WT H3WD 118.2 . . ?
Zn4A O4WT H4WC 115.0 . . ?
Zn4A O4WT H4WD 110.8 . . ?
H4WC O4WT H4WD 102.2 . . ?
H3D O3 H3E 104.5 . . ?
H4D O4 H4E 104.5 . . ?

loop_
_geom_bond_atom_site_label_1
_geom_bond_atom_site_label_2
_geom_bond_distance
_geom_bond_site_symmetry_2
_geom_bond_publ_flag
Zn1 N1 2.066(2) . ?
Zn1 N1 2.066(2) 3_655 ?
Zn1 O1WS 2.106(2) . ?
Zn1 O1WS 2.106(2) 3_655 ?
Zn1 O2WS 2.149(3) . ?
Zn1 O2WS 2.149(3) 3_655 ?
Zn2 N1A 1.989(3) . ?
Zn2 N3 1.990(2) . ?
Zn2 N1B 1.999(3) . ?
Zn2 O11 2.080(2) . ?
Zn2 O24 2.384(2) 2_746 ?
Zn3 N3B 1.983(2) . ?
Zn3 N1C 1.999(2) . ?
Zn3 N3A 2.009(2) 1_565 ?
Zn3 O31 2.051(2) . ?
Zn3 O22 2.405(2) . ?
Zn4 O4WS 2.023(6) . ?
Zn4 O4WS 2.023(6) 3_667 ?
Zn4 N3C 2.070(3) . ?
Zn4 N3C 2.070(3) 3_667 ?
Zn4 O3WS 2.249(5) . ?
Zn4 O3WS 2.249(5) 3_667 ?
S1 O13" 1.358(13) . ?
S1 O13 1.432(3) . ?
S1 O12 1.467(3) . ?
S1 O11 1.477(3) . ?
S1 O14 1.511(4) . ?
S1 O14" 1.511(12) . ?
S1 O12" 1.560(12) . ?
S2 O24 1.471(2) . ?
S2 O23 1.473(2) . ?
S2 O22 1.485(2) . ?
S2 O21 1.489(2) . ?
S3 O33 1.458(3) . ?
S3 O31 1.468(2) . ?
S3 O34 1.473(3) . ?
S3 O32 1.477(3) . ?
N1 C1 1.335(4) . ?
N1 N2 1.350(4) . ?
N2 C3 1.338(4) . ?
N2 H2 0.8800 . ?
N3 C4 1.341(3) . ?
N3 N4 1.345(3) . ?
N4 C6 1.332(4) . ?
N4 H4 0.8800 . ?
C1 C2 1.396(4) . ?
C1 H1 0.9500 . ?
C2 C3 1.380(4) . ?
C2 C7 1.499(4) . ?
C3 H3 0.9500 . ?
C4 C5 1.393(4) . ?
C4 H4A 0.9500 . ?
C5 C6 1.378(4) . ?
C5 C7 1.504(4) . ?
C6 H6 0.9500 . ?
C7 H7A 0.9900 . ?
C7 H7B 0.9900 . ?
N1A C1A 1.334(4) . ?
N1A N2A 1.353(4) . ?
N2A C3A 1.341(4) . ?
N2A H2A 0.8800 . ?
N3A C4A 1.333(4) . ?
N3A N4A 1.347(3) . ?
N4A C6A 1.342(4) . ?
N4A H4AA 0.8800 . ?
C1A C2A 1.390(4) . ?
C1A H1A 0.9500 . ?
C2A C3A 1.373(4) . ?
C2A C7A 1.501(4) . ?
C3A H3A 0.9500 . ?
C4A C5A 1.392(4) . ?
C4A H4AB 0.9500 . ?
C5A C6A 1.380(4) . ?
C5A C7A 1.499(4) . ?
C6A H6A 0.9500 . ?
C7A H7AA 0.9900 . ?
C7A H7AB 0.9900 . ?
N1B C1B 1.329(4) . ?
N1B N2B 1.362(4) . ?
N2B C3B 1.350(4) . ?
N2B H2B 0.8800 . ?
N3B C4B 1.341(4) . ?
N3B N4B 1.354(3) . ?
N4B C6B 1.346(4) . ?
N4B H4B 0.8800 . ?
C1B C2B 1.385(4) . ?
C1B H1B 0.9500 . ?
C2B C3B 1.386(4) . ?
C2B C7B 1.502(4) . ?
C3B H3B 0.9500 . ?
C4B C5B 1.393(4) . ?
C4B H4BA 0.9500 . ?
C5B C6B 1.377(4) . ?
C5B C7B 1.496(4) . ?
C6B H6B 0.9500 . ?
C7B H7BA 0.9900 . ?
C7B H7BB 0.9900 . ?
N1C C1C 1.348(4) . ?
N1C N2C 1.349(3) . ?
N2C C3C 1.345(4) . ?
N2C H2C 0.8800 . ?
N3C N4C 1.338(5) . ?
N3C C4C 1.339(5) . ?
N3C Zn4A 1.991(8) 3_667 ?
N3C Zn4A 2.233(7) . ?
N4C C6C 1.337(5) . ?
N4C H4C 0.8800 . ?
C1C C2C 1.395(4) . ?
C1C H1C 0.9500 . ?
C2C C3C 1.380(4) . ?
C2C C7C 1.504(4) . ?
C3C H3C 0.9500 . ?
C4C C5C 1.382(5) . ?
C4C H4CA 0.9500 . ?
C5C C6C 1.373(5) . ?
C5C C7C 1.494(5) . ?
C6C H6C 0.9500 . ?
C7C H7CA 0.9900 . ?
C7C H7CB 0.9900 . ?
O6W H6WA 0.8891 . ?
O6W H6WB 0.9597 . ?
O5W H5WA 0.8733 . ?
O5W H5WB 0.8541 . ?
O1WS H1WA 0.8736 . ?
O1WS H1WB 0.8749 . ?
O2WS H2WA 0.8537 . ?
O2WS H2WB 0.9135 . ?
O3W H3WE 0.8699 . ?
O3W H3WF 0.8702 . ?
O1W H1WC 0.8702 . ?
O1W H1WD 0.8689 . ?
O4W H4WE 0.8698 . ?
O4W H4WF 0.8697 . ?
O1 H1D 0.8695 . ?
O1 H1E 0.8706 . ?
O3WS H3WA 0.8738 . ?
O3WS H3WB 0.8738 . ?
O4WS H4WA 0.8700 . ?
O4WS H4WB 0.8699 . ?
O2 H2D 0.8702 . ?
O2 H2E 0.8694 . ?
Zn4A Zn4A 0.870(11) 3_667 ?
Zn4A O3WT 1.996(12) 3_667 ?
Zn4A O4WT 2.030(11) . ?
Zn4A O3WT 2.184(10) . ?
O3WT H3WC 0.9900 . ?
O3WT H3WD 0.9900 . ?
O4WT H4WC 0.9140 . ?
O4WT H4WD 0.8967 . ?
O3 H3D 0.8696 . ?
O3 H3E 0.8701 . ?
O4 H4D 0.8698 . ?
O4 H4E 0.8702 . ?
